data_1555547
loop_
_publ_author_name
'Makarov, Anton S.'
'Merkushev, Anton A.'
'Uchuskin, Maxim G.'
'Trushkov, Igor V.'

_publ_section_title
;
 Oxidative Furan-to-Indole Rearrangement. Synthesis of
 2-(2-Acylvinyl)indoles and Flinderole C Analogues.
;
_journal_issue 9
_journal_name_full 'Organic letters'
_journal_page_first 2192
_journal_page_last 2195
_journal_paper_doi 10.1021/acs.orglett.6b00805
_journal_volume 18
_journal_year 2016
_chemical_formula_moiety 'C38 H34 N2, C2 H6 O S'
_chemical_formula_sum 'C40 H40 N2 O S'
_chemical_formula_weight 596.80
_space_group_crystal_system triclinic
_space_group_IT_number 2
_space_group_name_Hall '-P 1'
_space_group_name_H-M_alt 'P -1'
_atom_sites_solution_hydrogens mixed
_audit_creation_date 2015-12-30
_audit_creation_method
;
Olex2 1.2
(compiled 2015.09.30 svn.r3233 for OlexSys, GUI svn.r5103)
;
_cell_angle_alpha 78.265(9)
_cell_angle_beta 69.761(11)
_cell_angle_gamma 81.577(9)
_cell_formula_units_Z 2
_cell_length_a 10.2707(13)
_cell_length_b 12.5581(13)
_cell_length_c 14.2615(15)
_cell_measurement_reflns_used 4033
_cell_measurement_temperature 295(2)
_cell_measurement_theta_max 28.0050
_cell_measurement_theta_min 3.0550
_cell_volume 1684.0(4)
_computing_cell_refinement
;
CrysAlisPro, Agilent Technologies,
Version 1.171.37.33 (release 27-03-2014 CrysAlis171 .NET)
(compiled Mar 27 2014,17:12:48)
;
_computing_data_collection
;
CrysAlisPro, Agilent Technologies,
Version 1.171.37.33 (release 27-03-2014 CrysAlis171 .NET)
(compiled Mar 27 2014,17:12:48)
;
_computing_data_reduction
;
CrysAlisPro, Agilent Technologies,
Version 1.171.37.33 (release 27-03-2014 CrysAlis171 .NET)
(compiled Mar 27 2014,17:12:48)
;
_computing_molecular_graphics 'Olex2 (Dolomanov et al., 2009)'
_computing_publication_material 'Olex2 (Dolomanov et al., 2009)'
_computing_structure_refinement 'ShelXL (Sheldrick, 2015)'
_computing_structure_solution 'ShelXS (Sheldrick, 2008)'
_diffrn_ambient_temperature 295.15
_diffrn_detector 'CCD plate'
_diffrn_detector_area_resol_mean 10.4752
_diffrn_detector_type Ruby
_diffrn_measured_fraction_theta_full 0.998
_diffrn_measured_fraction_theta_max 0.842
_diffrn_measurement_details
;
#__ type_ start__ end____ width___ exp.time_
  1 omega   -7.00   74.00   1.0000   45.0000
omega____ theta____ kappa____ phi______ frames
    -       13.8509   38.0000  -30.0000 81

#__ type_ start__ end____ width___ exp.time_
  2 omega  -12.00   19.00   1.0000   45.0000
omega____ theta____ kappa____ phi______ frames
    -      -14.3978  -99.0000  -60.0000 31

#__ type_ start__ end____ width___ exp.time_
  3 omega  -62.00   43.00   1.0000   45.0000
omega____ theta____ kappa____ phi______ frames
    -       13.8509  -38.0000  150.0000 105

#__ type_ start__ end____ width___ exp.time_
  4 omega  -82.00   14.00   1.0000   45.0000
omega____ theta____ kappa____ phi______ frames
    -      -14.3978  -57.0000   30.0000 96
;
_diffrn_measurement_device 'four-circle diffractometer'
_diffrn_measurement_device_type 'New Xcalibur, Ruby'
_diffrn_measurement_method '\w scans'
_diffrn_orient_matrix_UB_11 0.0080175000
_diffrn_orient_matrix_UB_12 -0.0574395000
_diffrn_orient_matrix_UB_13 0.0022638000
_diffrn_orient_matrix_UB_21 0.0696060000
_diffrn_orient_matrix_UB_22 -0.0008651000
_diffrn_orient_matrix_UB_23 -0.0008537000
_diffrn_orient_matrix_UB_31 -0.0233650000
_diffrn_orient_matrix_UB_32 -0.0071262000
_diffrn_orient_matrix_UB_33 0.0536863000
_diffrn_radiation_monochromator graphite
_diffrn_radiation_probe x-ray
_diffrn_radiation_type MoK\a
_diffrn_radiation_wavelength 0.71073
_diffrn_reflns_av_R_equivalents 0.0330
_diffrn_reflns_av_unetI/netI 0.0468
_diffrn_reflns_Laue_measured_fraction_full 0.998
_diffrn_reflns_Laue_measured_fraction_max 0.842
_diffrn_reflns_limit_h_max 14
_diffrn_reflns_limit_h_min -13
_diffrn_reflns_limit_k_max 16
_diffrn_reflns_limit_k_min -10
_diffrn_reflns_limit_l_max 16
_diffrn_reflns_limit_l_min -19
_diffrn_reflns_number 13384
_diffrn_reflns_point_group_measured_fraction_full 0.998
_diffrn_reflns_point_group_measured_fraction_max 0.842
_diffrn_reflns_theta_full 26.000
_diffrn_reflns_theta_max 29.281
_diffrn_reflns_theta_min 2.989
_diffrn_source 'Enhance (Mo) X-ray Source'
_exptl_absorpt_coefficient_mu 0.129
_exptl_absorpt_correction_T_max 1.00000
_exptl_absorpt_correction_T_min 0.72189
_exptl_absorpt_correction_type multi-scan
_exptl_absorpt_process_details
;
CrysAlisPro, Agilent Technologies,
Version 1.171.37.33 (release 27-03-2014 CrysAlis171 .NET)
(compiled Mar 27 2014,17:12:48)
Empirical absorption correction using spherical harmonics,
 implemented in SCALE3 ABSPACK scaling algorithm.
;
_exptl_crystal_colour 'clear colourless'
_exptl_crystal_colour_lustre clear
_exptl_crystal_colour_primary colourless
_exptl_crystal_density_diffrn 1.177
_exptl_crystal_density_method 'not measured'
_exptl_crystal_description prism
_exptl_crystal_F_000 636
_exptl_crystal_size_max 0.54
_exptl_crystal_size_mid 0.23
_exptl_crystal_size_min 0.12
_refine_diff_density_max 0.159
_refine_diff_density_min -0.346
_refine_diff_density_rms 0.037
_refine_ls_extinction_method none
_refine_ls_goodness_of_fit_ref 1.022
_refine_ls_hydrogen_treatment mixed
_refine_ls_matrix_type full
_refine_ls_number_parameters 445
_refine_ls_number_reflns 7745
_refine_ls_number_restraints 84
_refine_ls_restrained_S_all 1.027
_refine_ls_R_factor_all 0.0769
_refine_ls_R_factor_gt 0.0539
_refine_ls_shift/su_max 0.001
_refine_ls_shift/su_mean 0.000
_refine_ls_structure_factor_coef Fsqd
_refine_ls_weighting_details 'w=1/[\s^2^(Fo^2^)+(0.0629P)^2^+0.2487P] where P=(Fo^2^+2Fc^2^)/3'
_refine_ls_weighting_scheme calc
_refine_ls_wR_factor_gt 0.1287
_refine_ls_wR_factor_ref 0.1486
_reflns_Friedel_coverage 0.000
_reflns_number_gt 5518
_reflns_number_total 7745
_reflns_threshold_expression 'I > 2\s(I)'
_cod_data_source_file ol6b00805_si_003.cif
_cod_data_source_block psu-301(mu-2)
_cod_original_cell_volume 1684.0(3)
_cod_database_code 1555547
_shelx_space_group_comment
;
The symmetry employed for this shelxl refinement is uniquely defined
by the following loop, which should always be used as a source of
symmetry information in preference to the above space-group names.
They are only intended as comments.
;
_reflns_odcompleteness_completeness 99.83
_reflns_odcompleteness_iscentric 1
_reflns_odcompleteness_theta 26.32
_olex2_refinement_description
;
1. Fixed Uiso
 At 1.2 times of:
  All C(H) groups, All C(H,H) groups
 At 1.5 times of:
  All C(H,H,H) groups
2. Rigid bond restraints
 C1SA, C1SB, S1SB, S1SA, O1SB, O1SA, C2SB, C2SA
 with sigma for 1-2 distances of 0.004 and sigma for 1-3 distances of 0.01
3. Uiso/Uaniso restraints and constraints
C2SB \\sim S1SB \\sim O1SA \\sim O1SB \\sim S1SA \\sim C1SB \\sim C1SA \\sim
C2SA: within 1.7A with sigma of 0.02 and sigma for terminal atoms of 0.04
4. Same fragment restrains
{S1SA, O1SA, C1SA, C2SA} sigma for 1-2: 0.02, 1-3: 0.04
as
{S1SB, O1SB, C1SB, C2SB}
5. Others
 Sof(S1SB)=Sof(O1SB)=Sof(C1SB)=Sof(H1SD)=Sof(H1SE)=Sof(H1SF)=Sof(C2SB)=
 Sof(H2SD)=Sof(H2SE)=Sof(H2SF)=1-FVAR(1)
 Sof(S1SA)=Sof(O1SA)=Sof(C1SA)=Sof(H1SA)=Sof(H1SB)=Sof(H1SC)=Sof(C2SA)=
 Sof(H2SA)=Sof(H2SB)=Sof(H2SC)=FVAR(1)
6.a Ternary CH refined with riding coordinates:
 C19(H19)
6.b Secondary CH2 refined with riding coordinates:
 C18(H18A,H18B)
6.c Aromatic/amide H refined with riding coordinates:
 C5(H5), C6(H6), C7(H7), C8(H8), C10(H10), C11(H11), C12(H12), C13(H13),
 C14(H14), C15(H15), C16(H16), C23(H23), C24(H24), C25(H25), C26(H26), C29(H29),
  C30(H30), C31(H31), C32(H32), C33(H33), C34(H34)
6.d Idealised Me refined as rotating group:
 C36(H36A,H36B,H36C), C37(H37A,H37B,H37C), C38(H38A,H38B,H38C), C1SA(H1SA,H1SB,
 H1SC), C2SA(H2SA,H2SB,H2SC), C1SB(H1SD,H1SE,H1SF), C2SB(H2SD,H2SE,H2SF)
;
_shelx_shelxl_version_number 2014/7
_olex2_submission_special_instructions 'No special instructions were received'

loop_
_space_group_symop_operation_xyz
'x, y, z'
'-x, -y, -z'

loop_
_atom_site_label
_atom_site_type_symbol
_atom_site_fract_x
_atom_site_fract_y
_atom_site_fract_z
_atom_site_U_iso_or_equiv
_atom_site_adp_type
_atom_site_occupancy
_atom_site_site_symmetry_order
_atom_site_calc_flag
_atom_site_refinement_flags_posn
_atom_site_refinement_flags_adp
_atom_site_refinement_flags_occupancy
_atom_site_disorder_assembly
_atom_site_disorder_group
N1 N 0.71310(15) 0.16312(13) 0.38957(10) 0.0531(4) Uani 1 1 d . . . . .
H1 H 0.761(2) 0.0949(18) 0.4033(15) 0.077(6) Uiso 1 1 d . . . . .
N2 N 0.62223(13) 0.02298(10) 0.77577(9) 0.0411(3) Uani 1 1 d . . . . .
C1 C 0.59177(17) 0.20259(13) 0.45647(11) 0.0455(4) Uani 1 1 d . . . . .
C2 C 0.54116(17) 0.29912(13) 0.40963(11) 0.0449(4) Uani 1 1 d . . . . .
C3 C 0.63709(18) 0.31959(13) 0.30827(11) 0.0479(4) Uani 1 1 d . . . . .
C4 C 0.74237(18) 0.23317(14) 0.29905(12) 0.0511(4) Uani 1 1 d . . . . .
C5 C 0.8530(2) 0.22649(18) 0.20984(14) 0.0684(5) Uani 1 1 d . . . . .
H5 H 0.9208 0.1681 0.2043 0.082 Uiso 1 1 calc R . . . .
C6 C 0.8578(3) 0.3100(2) 0.13029(15) 0.0822(7) Uani 1 1 d . . . . .
H6 H 0.9306 0.3080 0.0696 0.099 Uiso 1 1 calc R . . . .
C7 C 0.7571(3) 0.39724(19) 0.13789(14) 0.0789(6) Uani 1 1 d . . . . .
H7 H 0.7643 0.4525 0.0824 0.095 Uiso 1 1 calc R . . . .
C8 C 0.6468(2) 0.40404(15) 0.22560(13) 0.0612(5) Uani 1 1 d . . . . .
H8 H 0.5801 0.4632 0.2300 0.073 Uiso 1 1 calc R . . . .
C9 C 0.41579(18) 0.36871(13) 0.45540(12) 0.0487(4) Uani 1 1 d . . . . .
C10 C 0.3243(2) 0.41402(17) 0.40301(15) 0.0675(5) Uani 1 1 d . . . . .
H10 H 0.3410 0.3988 0.3385 0.081 Uiso 1 1 calc R . . . .
C11 C 0.2082(2) 0.4818(2) 0.44543(19) 0.0901(7) Uani 1 1 d . . . . .
H11 H 0.1484 0.5119 0.4089 0.108 Uiso 1 1 calc R . . . .
C12 C 0.1812(3) 0.5046(2) 0.54000(19) 0.0891(7) Uani 1 1 d . . . . .
H12 H 0.1031 0.5499 0.5682 0.107 Uiso 1 1 calc R . . . .
C13 C 0.2701(2) 0.46013(17) 0.59349(16) 0.0744(6) Uani 1 1 d . . . . .
H13 H 0.2514 0.4747 0.6585 0.089 Uiso 1 1 calc R . . . .
C14 C 0.3870(2) 0.39404(15) 0.55129(13) 0.0594(5) Uani 1 1 d . . . . .
H14 H 0.4475 0.3660 0.5877 0.071 Uiso 1 1 calc R . . . .
C15 C 0.53341(17) 0.14282(13) 0.55815(11) 0.0471(4) Uani 1 1 d . . . . .
H15 H 0.4392 0.1576 0.5922 0.057 Uiso 1 1 calc R . . . .
C16 C 0.60496(17) 0.06868(13) 0.60581(11) 0.0449(4) Uani 1 1 d . . . . .
H16 H 0.6996 0.0568 0.5716 0.054 Uiso 1 1 calc R . . . .
C17 C 0.54984(17) 0.00180(12) 0.70893(11) 0.0427(4) Uani 1 1 d . . . . .
C18 C 0.5982(2) -0.12096(13) 0.70693(13) 0.0524(4) Uani 1 1 d . . . . .
H18A H 0.5261 -0.1586 0.7010 0.063 Uiso 1 1 calc R . . . .
H18B H 0.6816 -0.1293 0.6494 0.063 Uiso 1 1 calc R . . . .
C19 C 0.62834(17) -0.16980(12) 0.80682(11) 0.0442(4) Uani 1 1 d . . . . .
H19 H 0.5447 -0.2004 0.8574 0.053 Uiso 1 1 calc R . . . .
C20 C 0.65514(16) -0.06906(11) 0.83683(10) 0.0395(3) Uani 1 1 d . . . . .
C21 C 0.70315(15) -0.04101(11) 0.90616(10) 0.0383(3) Uani 1 1 d . . . . .
C22 C 0.69615(15) 0.07713(12) 0.88715(10) 0.0385(3) Uani 1 1 d . . . . .
C23 C 0.72418(16) 0.15522(13) 0.93342(12) 0.0446(4) Uani 1 1 d . . . . .
H23 H 0.7545 0.1335 0.9893 0.053 Uiso 1 1 calc R . . . .
C24 C 0.70657(18) 0.26479(13) 0.89554(13) 0.0529(4) Uani 1 1 d . . . . .
H24 H 0.7253 0.3165 0.9265 0.063 Uiso 1 1 calc R . . . .
C25 C 0.66133(18) 0.29923(13) 0.81191(13) 0.0533(4) Uani 1 1 d . . . . .
H25 H 0.6529 0.3734 0.7868 0.064 Uiso 1 1 calc R . . . .
C26 C 0.62893(17) 0.22533(12) 0.76581(12) 0.0467(4) Uani 1 1 d . . . . .
H26 H 0.5972 0.2483 0.7107 0.056 Uiso 1 1 calc R . . . .
C27 C 0.64539(15) 0.11462(12) 0.80473(10) 0.0389(3) Uani 1 1 d . . . . .
C28 C 0.75156(15) -0.11693(12) 0.98290(10) 0.0389(3) Uani 1 1 d . . . . .
C29 C 0.86823(17) -0.09956(14) 1.00421(12) 0.0491(4) Uani 1 1 d . . . . .
H29 H 0.9160 -0.0381 0.9702 0.059 Uiso 1 1 calc R . . . .
C30 C 0.91417(19) -0.17206(16) 1.07505(13) 0.0599(5) Uani 1 1 d . . . . .
H30 H 0.9918 -0.1585 1.0888 0.072 Uiso 1 1 calc R . . . .
C31 C 0.8462(2) -0.26445(15) 1.12574(13) 0.0608(5) Uani 1 1 d . . . . .
H31 H 0.8785 -0.3138 1.1725 0.073 Uiso 1 1 calc R . . . .
C32 C 0.7303(2) -0.28250(14) 1.10624(12) 0.0561(4) Uani 1 1 d . . . . .
H32 H 0.6834 -0.3443 1.1403 0.067 Uiso 1 1 calc R . . . .
C33 C 0.68270(17) -0.20942(12) 1.03629(11) 0.0459(4) Uani 1 1 d . . . . .
H33 H 0.6031 -0.2223 1.0247 0.055 Uiso 1 1 calc R . . . .
C34 C 0.74814(19) -0.25577(13) 0.79342(12) 0.0505(4) Uani 1 1 d . . . . .
H34 H 0.8341 -0.2328 0.7506 0.061 Uiso 1 1 calc R . . . .
C35 C 0.7471(2) -0.36108(14) 0.83511(13) 0.0539(4) Uani 1 1 d . . . . .
C36 C 0.6210(2) -0.41300(15) 0.90731(15) 0.0691(5) Uani 1 1 d . . . . .
H36A H 0.5409 -0.3615 0.9126 0.104 Uiso 1 1 calc GR . . . .
H36B H 0.6324 -0.4355 0.9727 0.104 Uiso 1 1 calc GR . . . .
H36C H 0.6084 -0.4755 0.8832 0.104 Uiso 1 1 calc GR . . . .
C37 C 0.8785(3) -0.43652(18) 0.81197(19) 0.0849(7) Uani 1 1 d . . . . .
H37A H 0.9535 -0.3974 0.7630 0.127 Uiso 1 1 calc GR . . . .
H37B H 0.8647 -0.4966 0.7852 0.127 Uiso 1 1 calc GR . . . .
H37C H 0.9010 -0.4636 0.8730 0.127 Uiso 1 1 calc GR . . . .
C38 C 0.39338(18) 0.02054(15) 0.75888(13) 0.0563(4) Uani 1 1 d . . . . .
H38A H 0.3652 -0.0262 0.8234 0.084 Uiso 1 1 calc GR . . . .
H38B H 0.3464 0.0043 0.7164 0.084 Uiso 1 1 calc GR . . . .
H38C H 0.3697 0.0953 0.7683 0.084 Uiso 1 1 calc GR . . . .
S1SA S 1.00561(9) 0.90333(6) 0.38669(6) 0.0835(3) Uani 0.817(2) 1 d D U P A 1
O1SA O 0.8734(6) 0.9685(4) 0.4252(4) 0.148(2) Uani 0.817(2) 1 d D U P A 1
C1SA C 0.9572(8) 0.8101(6) 0.3245(4) 0.152(3) Uani 0.817(2) 1 d D U P A 1
H1SA H 0.8797 0.7723 0.3716 0.229 Uiso 0.817(2) 1 calc GR . P A 1
H1SB H 1.0347 0.7582 0.3012 0.229 Uiso 0.817(2) 1 calc GR . P A 1
H1SC H 0.9317 0.8505 0.2677 0.229 Uiso 0.817(2) 1 calc GR . P A 1
C2SA C 1.0341(5) 0.8069(4) 0.4808(4) 0.1002(14) Uani 0.817(2) 1 d D U P A 1
H2SA H 1.0516 0.8412 0.5290 0.150 Uiso 0.817(2) 1 calc GR . P A 1
H2SB H 1.1133 0.7583 0.4529 0.150 Uiso 0.817(2) 1 calc GR . P A 1
H2SC H 0.9536 0.7663 0.5138 0.150 Uiso 0.817(2) 1 calc GR . P A 1
S1SB S 0.8892(4) 0.8608(4) 0.4355(3) 0.1090(17) Uani 0.183(2) 1 d D U P A 2
O1SB O 0.8886(18) 0.9785(13) 0.4427(13) 0.079(3) Uani 0.183(2) 1 d D U P A 2
C1SB C 0.980(3) 0.868(2) 0.3043(12) 0.105(6) Uani 0.183(2) 1 d D U P A 2
H1SD H 0.9885 0.9427 0.2728 0.157 Uiso 0.183(2) 1 calc GR . P A 2
H1SE H 0.9301 0.8335 0.2744 0.157 Uiso 0.183(2) 1 calc GR . P A 2
H1SF H 1.0713 0.8306 0.2947 0.157 Uiso 0.183(2) 1 calc GR . P A 2
C2SB C 0.984(3) 0.783(2) 0.499(2) 0.156(11) Uani 0.183(2) 1 d D U P A 2
H2SD H 1.0802 0.7850 0.4587 0.235 Uiso 0.183(2) 1 calc GR . P A 2
H2SE H 0.9579 0.7095 0.5136 0.235 Uiso 0.183(2) 1 calc GR . P A 2
H2SF H 0.9679 0.8092 0.5607 0.235 Uiso 0.183(2) 1 calc GR . P A 2

loop_
_atom_site_aniso_label
_atom_site_aniso_U_11
_atom_site_aniso_U_22
_atom_site_aniso_U_33
_atom_site_aniso_U_23
_atom_site_aniso_U_13
_atom_site_aniso_U_12
N1 0.0617(9) 0.0483(9) 0.0455(7) -0.0059(6) -0.0189(7) 0.0079(7)
N2 0.0582(8) 0.0287(6) 0.0392(6) -0.0034(5) -0.0210(6) -0.0028(5)
C1 0.0551(9) 0.0428(9) 0.0406(8) -0.0072(7) -0.0202(7) 0.0021(7)
C2 0.0565(9) 0.0391(8) 0.0418(8) -0.0049(6) -0.0215(7) -0.0015(7)
C3 0.0639(10) 0.0422(9) 0.0419(8) -0.0059(7) -0.0229(7) -0.0058(8)
C4 0.0612(10) 0.0498(10) 0.0432(8) -0.0084(7) -0.0182(8) -0.0037(8)
C5 0.0737(13) 0.0707(13) 0.0513(10) -0.0121(9) -0.0105(9) 0.0013(10)
C6 0.0974(17) 0.0848(16) 0.0488(11) -0.0090(10) -0.0048(11) -0.0093(14)
C7 0.1069(18) 0.0736(15) 0.0454(10) 0.0060(9) -0.0178(11) -0.0131(13)
C8 0.0842(13) 0.0499(10) 0.0488(9) -0.0005(8) -0.0255(9) -0.0050(9)
C9 0.0602(10) 0.0374(8) 0.0480(9) -0.0033(7) -0.0202(8) -0.0008(7)
C10 0.0740(13) 0.0698(13) 0.0575(11) -0.0063(9) -0.0301(10) 0.0129(10)
C11 0.0806(15) 0.0921(18) 0.0868(16) -0.0065(13) -0.0341(13) 0.0318(13)
C12 0.0890(17) 0.0718(15) 0.0836(15) -0.0146(12) -0.0119(13) 0.0270(13)
C13 0.0910(15) 0.0609(13) 0.0633(12) -0.0202(10) -0.0133(11) 0.0031(11)
C14 0.0729(12) 0.0536(11) 0.0537(10) -0.0120(8) -0.0242(9) 0.0019(9)
C15 0.0550(9) 0.0420(9) 0.0429(8) -0.0053(7) -0.0178(7) 0.0027(7)
C16 0.0531(9) 0.0427(9) 0.0397(8) -0.0070(7) -0.0173(7) -0.0004(7)
C17 0.0574(9) 0.0356(8) 0.0383(7) -0.0054(6) -0.0206(7) -0.0018(7)
C18 0.0786(12) 0.0360(8) 0.0517(9) -0.0095(7) -0.0321(9) -0.0026(8)
C19 0.0593(10) 0.0319(8) 0.0444(8) -0.0063(6) -0.0206(7) -0.0042(7)
C20 0.0523(9) 0.0283(7) 0.0372(7) -0.0029(6) -0.0155(6) -0.0021(6)
C21 0.0465(8) 0.0308(7) 0.0361(7) -0.0040(6) -0.0121(6) -0.0037(6)
C22 0.0419(8) 0.0333(8) 0.0381(7) -0.0052(6) -0.0107(6) -0.0032(6)
C23 0.0490(9) 0.0417(9) 0.0460(8) -0.0104(7) -0.0172(7) -0.0043(7)
C24 0.0619(10) 0.0360(9) 0.0658(10) -0.0164(8) -0.0214(9) -0.0073(8)
C25 0.0649(11) 0.0286(8) 0.0661(10) -0.0066(7) -0.0225(9) -0.0021(7)
C26 0.0566(9) 0.0337(8) 0.0483(8) -0.0014(7) -0.0197(7) 0.0000(7)
C27 0.0454(8) 0.0306(7) 0.0388(7) -0.0058(6) -0.0112(6) -0.0030(6)
C28 0.0455(8) 0.0343(8) 0.0342(7) -0.0067(6) -0.0109(6) 0.0007(6)
C29 0.0494(9) 0.0488(10) 0.0473(8) -0.0009(7) -0.0160(7) -0.0073(7)
C30 0.0530(10) 0.0689(13) 0.0576(10) -0.0037(9) -0.0246(9) 0.0025(9)
C31 0.0699(12) 0.0575(11) 0.0496(9) 0.0023(8) -0.0258(9) 0.0117(9)
C32 0.0735(12) 0.0404(9) 0.0483(9) 0.0039(7) -0.0188(9) -0.0046(8)
C33 0.0581(10) 0.0377(8) 0.0422(8) -0.0025(6) -0.0182(7) -0.0059(7)
C34 0.0640(10) 0.0395(9) 0.0493(9) -0.0115(7) -0.0188(8) -0.0012(8)
C35 0.0778(12) 0.0370(9) 0.0550(9) -0.0127(7) -0.0318(9) 0.0023(8)
C36 0.0970(15) 0.0371(10) 0.0756(12) -0.0015(9) -0.0343(12) -0.0089(10)
C37 0.0969(17) 0.0559(13) 0.1045(17) -0.0228(12) -0.0402(14) 0.0177(12)
C38 0.0595(10) 0.0587(11) 0.0494(9) -0.0053(8) -0.0171(8) -0.0079(9)
S1SA 0.0816(6) 0.0761(5) 0.0759(5) -0.0161(4) -0.0145(4) 0.0228(4)
O1SA 0.184(4) 0.107(2) 0.131(4) -0.041(2) -0.056(3) 0.100(3)
C1SA 0.140(5) 0.210(8) 0.147(4) -0.108(5) -0.070(4) 0.032(5)
C2SA 0.103(3) 0.084(3) 0.120(3) -0.013(2) -0.053(3) 0.009(2)
S1SB 0.076(3) 0.126(4) 0.108(3) -0.036(3) -0.007(2) 0.008(2)
O1SB 0.067(6) 0.116(5) 0.051(5) -0.027(5) -0.024(5) 0.030(6)
C1SB 0.064(9) 0.135(16) 0.113(5) -0.054(9) -0.010(7) 0.001(11)
C2SB 0.17(2) 0.093(13) 0.155(13) 0.044(12) -0.028(14) 0.008(14)

loop_
_atom_type_symbol
_atom_type_description
_atom_type_scat_dispersion_real
_atom_type_scat_dispersion_imag
_atom_type_scat_source
C C 0.0033 0.0016 'International Tables Vol C Tables 4.2.6.8 and 6.1.1.4'
H H 0.0000 0.0000 'International Tables Vol C Tables 4.2.6.8 and 6.1.1.4'
N N 0.0061 0.0033 'International Tables Vol C Tables 4.2.6.8 and 6.1.1.4'
O O 0.0106 0.0060 'International Tables Vol C Tables 4.2.6.8 and 6.1.1.4'
S S 0.1246 0.1234 'International Tables Vol C Tables 4.2.6.8 and 6.1.1.4'

loop_
_geom_angle_atom_site_label_1
_geom_angle_atom_site_label_2
_geom_angle_atom_site_label_3
_geom_angle
C1 N1 H1 123.9(12)
C4 N1 H1 126.8(12)
C4 N1 C1 108.94(14)
C20 N2 C17 113.80(12)
C20 N2 C27 110.01(12)
C27 N2 C17 135.15(12)
N1 C1 C2 109.52(14)
N1 C1 C15 120.94(14)
C2 C1 C15 129.51(15)
C1 C2 C3 106.41(14)
C1 C2 C9 126.81(14)
C3 C2 C9 126.76(14)
C4 C3 C2 106.89(14)
C8 C3 C2 134.29(17)
C8 C3 C4 118.79(16)
N1 C4 C3 108.24(15)
N1 C4 C5 129.33(17)
C5 C4 C3 122.43(16)
C4 C5 H5 121.5
C6 C5 C4 117.0(2)
C6 C5 H5 121.5
C5 C6 H6 119.1
C5 C6 C7 121.8(2)
C7 C6 H6 119.1
C6 C7 H7 119.2
C8 C7 C6 121.55(19)
C8 C7 H7 119.2
C3 C8 H8 120.8
C7 C8 C3 118.40(19)
C7 C8 H8 120.8
C10 C9 C2 121.13(15)
C10 C9 C14 117.51(16)
C14 C9 C2 121.33(15)
C9 C10 H10 119.5
C9 C10 C11 120.93(19)
C11 C10 H10 119.5
C10 C11 H11 119.7
C12 C11 C10 120.6(2)
C12 C11 H11 119.7
C11 C12 H12 120.3
C11 C12 C13 119.5(2)
C13 C12 H12 120.3
C12 C13 H13 119.8
C12 C13 C14 120.35(19)
C14 C13 H13 119.8
C9 C14 H14 119.4
C13 C14 C9 121.15(18)
C13 C14 H14 119.4
C1 C15 H15 117.7
C16 C15 C1 124.61(15)
C16 C15 H15 117.7
C15 C16 H16 116.5
C15 C16 C17 127.08(15)
C17 C16 H16 116.5
N2 C17 C16 109.84(12)
N2 C17 C18 99.04(11)
N2 C17 C38 109.58(12)
C16 C17 C18 111.17(13)
C16 C17 C38 114.06(13)
C38 C17 C18 112.12(14)
C17 C18 H18A 110.1
C17 C18 H18B 110.1
H18A C18 H18B 108.4
C19 C18 C17 108.02(13)
C19 C18 H18A 110.1
C19 C18 H18B 110.1
C18 C19 H19 109.6
C20 C19 C18 101.04(12)
C20 C19 H19 109.6
C34 C19 C18 113.04(13)
C34 C19 H19 109.6
C34 C19 C20 113.62(13)
N2 C20 C19 110.51(12)
C21 C20 N2 110.16(13)
C21 C20 C19 139.32(13)
C20 C21 C22 105.51(12)
C20 C21 C28 126.24(13)
C22 C21 C28 128.24(13)
C23 C22 C21 134.05(14)
C23 C22 C27 117.90(13)
C27 C22 C21 108.02(13)
C22 C23 H23 120.2
C24 C23 C22 119.59(15)
C24 C23 H23 120.2
C23 C24 H24 119.4
C23 C24 C25 121.24(15)
C25 C24 H24 119.4
C24 C25 H25 119.5
C26 C25 C24 121.08(15)
C26 C25 H25 119.5
C25 C26 H26 121.2
C25 C26 C27 117.66(15)
C27 C26 H26 121.2
N2 C27 C22 106.28(12)
N2 C27 C26 131.26(14)
C26 C27 C22 122.45(14)
C29 C28 C21 121.35(14)
C29 C28 C33 117.48(14)
C33 C28 C21 121.16(14)
C28 C29 H29 119.5
C30 C29 C28 120.96(16)
C30 C29 H29 119.5
C29 C30 H30 119.6
C29 C30 C31 120.71(17)
C31 C30 H30 119.6
C30 C31 H31 120.4
C32 C31 C30 119.12(16)
C32 C31 H31 120.4
C31 C32 H32 119.8
C31 C32 C33 120.44(17)
C33 C32 H32 119.8
C28 C33 H33 119.4
C32 C33 C28 121.26(16)
C32 C33 H33 119.4
C19 C34 H34 115.9
C35 C34 C19 128.25(17)
C35 C34 H34 115.9
C34 C35 C36 124.10(17)
C34 C35 C37 120.97(18)
C36 C35 C37 114.92(16)
C35 C36 H36A 109.5
C35 C36 H36B 109.5
C35 C36 H36C 109.5
H36A C36 H36B 109.5
H36A C36 H36C 109.5
H36B C36 H36C 109.5
C35 C37 H37A 109.5
C35 C37 H37B 109.5
C35 C37 H37C 109.5
H37A C37 H37B 109.5
H37A C37 H37C 109.5
H37B C37 H37C 109.5
C17 C38 H38A 109.5
C17 C38 H38B 109.5
C17 C38 H38C 109.5
H38A C38 H38B 109.5
H38A C38 H38C 109.5
H38B C38 H38C 109.5
O1SA S1SA C1SA 102.0(3)
O1SA S1SA C2SA 110.3(3)
C2SA S1SA C1SA 95.6(3)
S1SA C1SA H1SA 109.5
S1SA C1SA H1SB 109.5
S1SA C1SA H1SC 109.5
H1SA C1SA H1SB 109.5
H1SA C1SA H1SC 109.5
H1SB C1SA H1SC 109.5
S1SA C2SA H2SA 109.5
S1SA C2SA H2SB 109.5
S1SA C2SA H2SC 109.5
H2SA C2SA H2SB 109.5
H2SA C2SA H2SC 109.5
H2SB C2SA H2SC 109.5
O1SB S1SB C1SB 98.5(10)
O1SB S1SB C2SB 110.5(14)
C2SB S1SB C1SB 108.8(14)
S1SB C1SB H1SD 109.5
S1SB C1SB H1SE 109.5
S1SB C1SB H1SF 109.5
H1SD C1SB H1SE 109.5
H1SD C1SB H1SF 109.5
H1SE C1SB H1SF 109.5
S1SB C2SB H2SD 109.5
S1SB C2SB H2SE 109.5
S1SB C2SB H2SF 109.5
H2SD C2SB H2SE 109.5
H2SD C2SB H2SF 109.5
H2SE C2SB H2SF 109.5

loop_
_geom_bond_atom_site_label_1
_geom_bond_atom_site_label_2
_geom_bond_distance
N1 H1 0.94(2)
N1 C1 1.378(2)
N1 C4 1.370(2)
N2 C17 1.4778(19)
N2 C20 1.3741(17)
N2 C27 1.3758(19)
C1 C2 1.383(2)
C1 C15 1.454(2)
C2 C3 1.437(2)
C2 C9 1.473(2)
C3 C4 1.407(2)
C3 C8 1.402(2)
C4 C5 1.390(2)
C5 H5 0.9300
C5 C6 1.372(3)
C6 H6 0.9300
C6 C7 1.386(3)
C7 H7 0.9300
C7 C8 1.375(3)
C8 H8 0.9300
C9 C10 1.386(2)
C9 C14 1.389(2)
C10 H10 0.9300
C10 C11 1.387(3)
C11 H11 0.9300
C11 C12 1.361(3)
C12 H12 0.9300
C12 C13 1.374(3)
C13 H13 0.9300
C13 C14 1.380(3)
C14 H14 0.9300
C15 H15 0.9300
C15 C16 1.325(2)
C16 H16 0.9300
C16 C17 1.500(2)
C17 C18 1.552(2)
C17 C38 1.520(2)
C18 H18A 0.9700
C18 H18B 0.9700
C18 C19 1.548(2)
C19 H19 0.9800
C19 C20 1.504(2)
C19 C34 1.499(2)
C20 C21 1.369(2)
C21 C22 1.449(2)
C21 C28 1.4721(19)
C22 C23 1.399(2)
C22 C27 1.415(2)
C23 H23 0.9300
C23 C24 1.382(2)
C24 H24 0.9300
C24 C25 1.393(2)
C25 H25 0.9300
C25 C26 1.376(2)
C26 H26 0.9300
C26 C27 1.397(2)
C28 C29 1.390(2)
C28 C33 1.392(2)
C29 H29 0.9300
C29 C30 1.379(2)
C30 H30 0.9300
C30 C31 1.380(3)
C31 H31 0.9300
C31 C32 1.370(3)
C32 H32 0.9300
C32 C33 1.382(2)
C33 H33 0.9300
C34 H34 0.9300
C34 C35 1.335(2)
C35 C36 1.488(3)
C35 C37 1.507(3)
C36 H36A 0.9600
C36 H36B 0.9600
C36 H36C 0.9600
C37 H37A 0.9600
C37 H37B 0.9600
C37 H37C 0.9600
C38 H38A 0.9600
C38 H38B 0.9600
C38 H38C 0.9600
S1SA O1SA 1.468(5)
S1SA C1SA 1.818(5)
S1SA C2SA 1.691(4)
C1SA H1SA 0.9600
C1SA H1SB 0.9600
C1SA H1SC 0.9600
C2SA H2SA 0.9600
C2SA H2SB 0.9600
C2SA H2SC 0.9600
S1SB O1SB 1.502(15)
S1SB C1SB 1.768(15)
S1SB C2SB 1.635(15)
C1SB H1SD 0.9600
C1SB H1SE 0.9600
C1SB H1SF 0.9600
C2SB H2SD 0.9600
C2SB H2SE 0.9600
C2SB H2SF 0.9600

loop_
_geom_torsion_atom_site_label_1
_geom_torsion_atom_site_label_2
_geom_torsion_atom_site_label_3
_geom_torsion_atom_site_label_4
_geom_torsion
N1 C1 C2 C3 0.08(18)
N1 C1 C2 C9 -178.44(15)
N1 C1 C15 C16 21.3(3)
N1 C4 C5 C6 -179.01(19)
N2 C17 C18 C19 27.35(16)
N2 C20 C21 C22 1.25(16)
N2 C20 C21 C28 -178.56(13)
C1 N1 C4 C3 -0.03(19)
C1 N1 C4 C5 -179.63(19)
C1 C2 C3 C4 -0.09(18)
C1 C2 C3 C8 -177.64(19)
C1 C2 C9 C10 -137.18(19)
C1 C2 C9 C14 44.8(3)
C1 C15 C16 C17 -177.76(15)
C2 C1 C15 C16 -160.80(17)
C2 C3 C4 N1 0.08(19)
C2 C3 C4 C5 179.71(17)
C2 C3 C8 C7 179.05(19)
C2 C9 C10 C11 -178.3(2)
C2 C9 C14 C13 179.37(17)
C3 C2 C9 C10 44.6(3)
C3 C2 C9 C14 -133.46(18)
C3 C4 C5 C6 1.4(3)
C4 N1 C1 C2 -0.03(19)
C4 N1 C1 C15 178.28(15)
C4 C3 C8 C7 1.7(3)
C4 C5 C6 C7 -0.1(3)
C5 C6 C7 C8 -0.4(4)
C6 C7 C8 C3 -0.4(3)
C8 C3 C4 N1 178.07(15)
C8 C3 C4 C5 -2.3(3)
C9 C2 C3 C4 178.42(16)
C9 C2 C3 C8 0.9(3)
C9 C10 C11 C12 -0.5(4)
C10 C9 C14 C13 1.2(3)
C10 C11 C12 C13 0.2(4)
C11 C12 C13 C14 0.9(4)
C12 C13 C14 C9 -1.6(3)
C14 C9 C10 C11 -0.2(3)
C15 C1 C2 C3 -178.04(16)
C15 C1 C2 C9 3.4(3)
C15 C16 C17 N2 -120.53(17)
C15 C16 C17 C18 130.88(18)
C15 C16 C17 C38 2.9(2)
C16 C17 C18 C19 142.82(14)
C17 N2 C20 C19 9.07(17)
C17 N2 C20 C21 -171.28(12)
C17 N2 C27 C22 167.66(15)
C17 N2 C27 C26 -13.5(3)
C17 C18 C19 C20 -23.05(17)
C17 C18 C19 C34 -144.83(14)
C18 C19 C20 N2 9.14(17)
C18 C19 C20 C21 -170.37(19)
C18 C19 C34 C35 -117.81(19)
C19 C20 C21 C22 -179.25(18)
C19 C20 C21 C28 0.9(3)
C19 C34 C35 C36 -1.4(3)
C19 C34 C35 C37 179.37(17)
C20 N2 C17 C16 -139.02(13)
C20 N2 C17 C18 -22.52(16)
C20 N2 C17 C38 94.95(15)
C20 N2 C27 C22 0.49(16)
C20 N2 C27 C26 179.31(16)
C20 C19 C34 C35 127.79(18)
C20 C21 C22 C23 176.97(16)
C20 C21 C22 C27 -0.93(16)
C20 C21 C28 C29 138.92(17)
C20 C21 C28 C33 -40.6(2)
C21 C22 C23 C24 179.95(16)
C21 C22 C27 N2 0.28(16)
C21 C22 C27 C26 -178.67(14)
C21 C28 C29 C30 -178.94(15)
C21 C28 C33 C32 178.08(14)
C22 C21 C28 C29 -40.9(2)
C22 C21 C28 C33 139.68(16)
C22 C23 C24 C25 0.0(2)
C23 C22 C27 N2 -178.02(13)
C23 C22 C27 C26 3.0(2)
C23 C24 C25 C26 1.8(3)
C24 C25 C26 C27 -1.1(2)
C25 C26 C27 N2 -179.98(15)
C25 C26 C27 C22 -1.3(2)
C27 N2 C17 C16 54.2(2)
C27 N2 C17 C18 170.67(16)
C27 N2 C17 C38 -71.9(2)
C27 N2 C20 C19 179.21(12)
C27 N2 C20 C21 -1.13(17)
C27 C22 C23 C24 -2.3(2)
C28 C21 C22 C23 -3.2(3)
C28 C21 C22 C27 178.87(14)
C28 C29 C30 C31 0.7(3)
C29 C28 C33 C32 -1.4(2)
C29 C30 C31 C32 -1.2(3)
C30 C31 C32 C33 0.4(3)
C31 C32 C33 C28 1.0(3)
C33 C28 C29 C30 0.6(2)
C34 C19 C20 N2 130.50(14)
C34 C19 C20 C21 -49.0(3)
C38 C17 C18 C19 -88.18(16)
